data_7103713
loop_
_publ_author_name
'Hayes, J. F.'
'Pr\'evost, N.'
'Proke\<s, I.'
'Shipman, M.'
'Slawin, A. M. Z.'
'Twin, H.'

_publ_section_title
;
 Aziridinyl anions from a chiral, nonracemic 2-isopropylidineaziridine:
 surprisingly diastereoselective alkylation reactions
;
_journal_coden_ASTM CHCOFS
_journal_issue 12
_journal_name_full
;
 Chemical Communications (Cambridge, United Kingdom)
;
_journal_page_first 1344
_journal_page_last 1345
_journal_paper_doi 10.1039/b303252c
_journal_year 2003
_chemical_formula_moiety 'C26 H27 N O'
_chemical_formula_sum 'C26 H27 N O'
_chemical_formula_weight 369.49
_space_group_IT_number 18
_symmetry_cell_setting orthorhombic
_symmetry_space_group_name_Hall 'P 2 2ab'
_symmetry_space_group_name_H-M 'P 21 21 2'
_atom_sites_solution_hydrogens geom
_atom_sites_solution_primary direct
_atom_sites_solution_secondary difmap
_audit_creation_method SHELXL-97
_cell_angle_alpha 90.00
_cell_angle_beta 90.00
_cell_angle_gamma 90.00
_cell_formula_units_Z 4
_cell_length_a 16.847(3)
_cell_length_b 22.696(4)
_cell_length_c 5.6162(10)
_cell_measurement_reflns_used 33
_cell_measurement_temperature 125(2)
_cell_measurement_theta_max 168
_cell_measurement_theta_min 12
_cell_volume 2147.3(7)
_computing_cell_refinement 'Bruker SMART'
_computing_data_collection 'Bruker SMART'
_computing_data_reduction 'Bruker SHELXTL'
_computing_molecular_graphics 'Bruker SHELXTL'
_computing_publication_material 'Bruker SHELXTL'
_computing_structure_refinement 'SHELXL-97 (Sheldrick, 1997)'
_computing_structure_solution 'SHELXS-97 (Sheldrick, 1990)'
_diffrn_ambient_temperature 125(2)
_diffrn_detector_area_resol_mean 0.9
_diffrn_measured_fraction_theta_full 0.990
_diffrn_measured_fraction_theta_max 0.990
_diffrn_measurement_device_type 'CCD area detector'
_diffrn_measurement_method 'phi and omega scans'
_diffrn_radiation_monochromator graphite
_diffrn_radiation_source 'fine-focus sealed tube'
_diffrn_radiation_type MoK\a
_diffrn_radiation_wavelength 0.71073
_diffrn_reflns_av_R_equivalents 0.1101
_diffrn_reflns_av_sigmaI/netI 0.1948
_diffrn_reflns_limit_h_max 13
_diffrn_reflns_limit_h_min -18
_diffrn_reflns_limit_k_max 25
_diffrn_reflns_limit_k_min -24
_diffrn_reflns_limit_l_max 6
_diffrn_reflns_limit_l_min -6
_diffrn_reflns_number 9253
_diffrn_reflns_theta_full 23.28
_diffrn_reflns_theta_max 23.28
_diffrn_reflns_theta_min 1.51
_diffrn_standards_decay_% -
_diffrn_standards_interval_count -
_diffrn_standards_interval_time -
_diffrn_standards_number -
_exptl_absorpt_coefficient_mu 0.069
_exptl_absorpt_correction_T_max 1.00000
_exptl_absorpt_correction_T_min 0.856122
_exptl_absorpt_correction_type multi-scan
_exptl_absorpt_process_details -
_exptl_crystal_colour colourless
_exptl_crystal_density_diffrn 1.143
_exptl_crystal_density_meas ?
_exptl_crystal_density_method 'not measured'
_exptl_crystal_description prism
_exptl_crystal_F_000 792
_exptl_crystal_size_max .15
_exptl_crystal_size_mid .05
_exptl_crystal_size_min .05
_refine_diff_density_max 0.144
_refine_diff_density_min -0.140
_refine_diff_density_rms 0.035
_refine_ls_abs_structure_details 'Flack H D (1983), Acta Cryst. A39, 876-881'
_refine_ls_abs_structure_Flack 1(2)
_refine_ls_extinction_coef 0.0136(7)
_refine_ls_extinction_expression Fc^*^==kFc[1+0.001xFc^2^\l^3^/sin(2\q)]^-1/4^
_refine_ls_extinction_method SHELXL
_refine_ls_goodness_of_fit_ref 0.738
_refine_ls_hydrogen_treatment mixed
_refine_ls_matrix_type full
_refine_ls_number_parameters 262
_refine_ls_number_reflns 3044
_refine_ls_number_restraints 2
_refine_ls_restrained_S_all 0.738
_refine_ls_R_factor_all 0.1290
_refine_ls_R_factor_gt 0.0429
_refine_ls_shift/su_max 0.000
_refine_ls_shift/su_mean 0.000
_refine_ls_structure_factor_coef Fsqd
_refine_ls_weighting_details 'calc w==1/[\s^2^(Fo^2^)+(0.0177P)^2^+0.0000P] where P==(Fo^2^+2Fc^2^)/3'
_refine_ls_weighting_scheme calc
_refine_ls_wR_factor_gt 0.0526
_refine_ls_wR_factor_ref 0.0660
_reflns_number_gt 1485
_reflns_number_total 3044
_reflns_threshold_expression >2sigma(I)
_cod_data_source_file b303252c.txt
_cod_data_source_block 2g
_cod_depositor_comments
;
The following automatic conversions were performed:
'_symmetry_cell_setting' value 'Orthorhombic' changed to 'orthorhombic'
according to '/home/saulius/struct/CIF-dictionaries/cif_core.dic'
dictionary named 'cif_core.dic' version 2.4.1 from
2010-06-29.

'_exptl_absorpt_correction_type' value 'multiscan' changed to
'multi-scan' according to
'/home/saulius/struct/CIF-dictionaries/cif_core.dic' dictionary named
'cif_core.dic' version 2.4.1 from 2010-06-29.

Automatic conversion script
Id: cif_fix_enum 1527 2010-12-29 10:47:43Z saulius 

The following automatic conversions were performed:

'_exptl_crystal_density_meas' value '-' was changed to '?' - the
value is perceived as not measured.

Automatic conversion script
Id: cif_fix_values 3008 2015-01-20 13:52:24Z robertas 
;
_cod_original_sg_symbol_H-M P2(1)2(1)2
_cod_database_code 7103713

loop_
_symmetry_equiv_pos_as_xyz
'x, y, z'
'-x, -y, z'
'-x+1/2, y+1/2, -z'
'x+1/2, -y+1/2, -z'

loop_
_atom_site_label
_atom_site_type_symbol
_atom_site_fract_x
_atom_site_fract_y
_atom_site_fract_z
_atom_site_U_iso_or_equiv
_atom_site_adp_type
_atom_site_occupancy
_atom_site_symmetry_multiplicity
_atom_site_calc_flag
_atom_site_refinement_flags
_atom_site_disorder_assembly
_atom_site_disorder_group
N1 N 0.78877(17) 0.10466(11) 0.2451(5) 0.0235(8) Uani 1 1 d . . .
C2 C 0.7426(2) 0.15896(16) 0.1711(7) 0.0247(10) Uani 1 1 d D . .
H2 H 0.7454(16) 0.1683(11) 0.0046(12) 0.012(9) Uiso 1 1 d D . .
C3 C 0.7045(2) 0.10398(15) 0.2329(6) 0.0222(9) Uani 1 1 d . . .
C4 C 0.8321(2) 0.07197(14) 0.0509(7) 0.0252(10) Uani 1 1 d . . .
H4A H 0.7993 0.0731 -0.0975 0.030 Uiso 1 1 calc R . .
C5 C 0.8427(2) 0.00891(16) 0.1259(7) 0.0246(10) Uani 1 1 d . . .
C6 C 0.8841(2) -0.00469(16) 0.3347(7) 0.0306(11) Uani 1 1 d . . .
H6A H 0.9060 0.0260 0.4293 0.037 Uiso 1 1 calc R . .
C7 C 0.8932(2) -0.06314(17) 0.4035(8) 0.0362(11) Uani 1 1 d . . .
H7A H 0.9213 -0.0723 0.5455 0.043 Uiso 1 1 calc R . .
C8 C 0.8617(2) -0.10810(17) 0.2671(8) 0.0388(12) Uani 1 1 d . . .
H8A H 0.8677 -0.1480 0.3148 0.047 Uiso 1 1 calc R . .
C9 C 0.8215(2) -0.09434(16) 0.0617(8) 0.0401(12) Uani 1 1 d . . .
H9A H 0.8003 -0.1250 -0.0341 0.048 Uiso 1 1 calc R . .
C10 C 0.8116(2) -0.03657(15) -0.0070(7) 0.0321(12) Uani 1 1 d . . .
H10A H 0.7828 -0.0279 -0.1482 0.038 Uiso 1 1 calc R . .
C11 C 0.9107(2) 0.10390(14) 0.0046(7) 0.0400(12) Uani 1 1 d . . .
H11A H 0.8999 0.1444 -0.0463 0.060 Uiso 1 1 calc R . .
H11B H 0.9402 0.0832 -0.1205 0.060 Uiso 1 1 calc R . .
H11C H 0.9423 0.1045 0.1511 0.060 Uiso 1 1 calc R . .
C12 C 0.7439(2) 0.21007(14) 0.3486(6) 0.0193(10) Uani 1 1 d . . .
O12 O 0.77338(14) 0.18683(9) 0.5708(4) 0.0257(7) Uani 1 1 d D . .
H12O H 0.7994(16) 0.1498(7) 0.526(6) 0.055(13) Uiso 1 1 d D . .
C13 C 0.6589(2) 0.23126(15) 0.3809(7) 0.0221(10) Uani 1 1 d . . .
C14 C 0.6144(2) 0.21741(16) 0.5780(7) 0.0324(11) Uani 1 1 d . . .
H14A H 0.6373 0.1941 0.7005 0.039 Uiso 1 1 calc R . .
C15 C 0.5365(2) 0.23679(15) 0.6023(8) 0.0348(11) Uani 1 1 d . . .
H15A H 0.5070 0.2273 0.7412 0.042 Uiso 1 1 calc R . .
C16 C 0.5022(2) 0.26999(17) 0.4232(8) 0.0415(12) Uani 1 1 d . . .
H16A H 0.4488 0.2832 0.4375 0.050 Uiso 1 1 calc R . .
C17 C 0.5465(2) 0.28378(15) 0.2227(8) 0.0347(11) Uani 1 1 d . . .
H17A H 0.5236 0.3066 0.0984 0.042 Uiso 1 1 calc R . .
C18 C 0.6236(2) 0.26439(15) 0.2043(7) 0.0309(11) Uani 1 1 d . . .
H18A H 0.6535 0.2741 0.0662 0.037 Uiso 1 1 calc R . .
C19 C 0.7959(2) 0.26208(15) 0.2769(7) 0.0199(9) Uani 1 1 d . . .
C20 C 0.8011(2) 0.30820(15) 0.4386(7) 0.0275(10) Uani 1 1 d . . .
H20A H 0.7748 0.3048 0.5876 0.033 Uiso 1 1 calc R . .
C21 C 0.8434(2) 0.35882(16) 0.3892(7) 0.0295(11) Uani 1 1 d . . .
H21A H 0.8455 0.3898 0.5026 0.035 Uiso 1 1 calc R . .
C22 C 0.8828(2) 0.36425(16) 0.1749(7) 0.0309(11) Uani 1 1 d . . .
H22A H 0.9120 0.3990 0.1394 0.037 Uiso 1 1 calc R . .
C23 C 0.8792(2) 0.31887(16) 0.0133(7) 0.0264(10) Uani 1 1 d . . .
H23A H 0.9069 0.3221 -0.1334 0.032 Uiso 1 1 calc R . .
C24 C 0.83530(19) 0.26806(16) 0.0617(7) 0.0268(10) Uani 1 1 d . . .
H24A H 0.8324 0.2375 -0.0535 0.032 Uiso 1 1 calc R . .
C25 C 0.6418(2) 0.07104(15) 0.2726(7) 0.0302(11) Uani 1 1 d . . .
C26 C 0.6475(2) 0.00855(15) 0.3611(7) 0.0457(13) Uani 1 1 d . . .
H26A H 0.7035 -0.0023 0.3802 0.069 Uiso 1 1 calc R . .
H26B H 0.6224 -0.0180 0.2459 0.069 Uiso 1 1 calc R . .
H26C H 0.6204 0.0052 0.5148 0.069 Uiso 1 1 calc R . .
C27 C 0.5590(2) 0.09442(14) 0.2337(8) 0.0514(14) Uani 1 1 d . . .
H27A H 0.5619 0.1348 0.1722 0.077 Uiso 1 1 calc R . .
H27B H 0.5300 0.0943 0.3851 0.077 Uiso 1 1 calc R . .
H27C H 0.5312 0.0694 0.1186 0.077 Uiso 1 1 calc R . .

loop_
_atom_site_aniso_label
_atom_site_aniso_U_11
_atom_site_aniso_U_22
_atom_site_aniso_U_33
_atom_site_aniso_U_23
_atom_site_aniso_U_13
_atom_site_aniso_U_12
N1 0.023(2) 0.0183(17) 0.029(2) -0.0029(17) -0.0018(17) -0.0006(16)
C2 0.027(3) 0.027(3) 0.020(3) 0.002(2) 0.000(2) 0.004(2)
C3 0.018(3) 0.028(2) 0.021(2) 0.000(2) -0.003(2) 0.002(2)
C4 0.030(3) 0.023(2) 0.022(3) -0.003(2) 0.005(2) -0.003(2)
C5 0.019(2) 0.027(2) 0.028(3) 0.003(2) 0.003(2) 0.001(2)
C6 0.033(3) 0.023(2) 0.036(3) -0.004(2) -0.001(2) 0.001(2)
C7 0.030(3) 0.037(3) 0.042(3) 0.009(3) 0.000(2) 0.005(2)
C8 0.040(3) 0.020(3) 0.056(4) 0.004(3) 0.009(3) 0.008(2)
C9 0.050(3) 0.022(3) 0.049(3) -0.004(3) -0.004(3) 0.003(2)
C10 0.034(3) 0.019(2) 0.044(3) -0.009(2) -0.011(2) 0.003(2)
C11 0.029(3) 0.030(2) 0.061(3) -0.004(3) 0.018(2) 0.001(2)
C12 0.022(3) 0.019(2) 0.017(3) -0.0018(19) -0.005(2) -0.0019(19)
O12 0.0349(17) 0.0209(15) 0.0213(17) 0.0024(14) -0.0051(14) 0.0028(13)
C13 0.024(3) 0.026(2) 0.017(3) 0.001(2) -0.001(2) -0.006(2)
C14 0.032(3) 0.039(3) 0.025(3) 0.004(2) -0.004(3) -0.003(2)
C15 0.032(3) 0.039(3) 0.034(3) -0.001(2) 0.014(3) -0.007(2)
C16 0.029(3) 0.043(3) 0.052(3) -0.015(3) 0.005(3) 0.005(2)
C17 0.031(3) 0.034(3) 0.038(3) 0.002(2) -0.001(3) 0.008(2)
C18 0.033(3) 0.029(3) 0.031(3) 0.004(2) 0.003(2) 0.000(2)
C19 0.017(2) 0.019(2) 0.024(3) 0.001(2) -0.002(2) 0.0048(19)
C20 0.033(3) 0.022(2) 0.027(3) 0.002(2) -0.003(2) -0.003(2)
C21 0.037(3) 0.025(2) 0.026(3) -0.003(2) -0.003(2) -0.003(2)
C22 0.033(3) 0.021(3) 0.039(3) 0.003(2) -0.005(2) 0.000(2)
C23 0.022(2) 0.030(2) 0.027(3) 0.005(2) -0.002(2) 0.000(2)
C24 0.022(2) 0.031(2) 0.028(3) 0.000(2) -0.004(2) -0.001(2)
C25 0.025(3) 0.023(2) 0.043(3) 0.001(2) -0.001(2) 0.001(2)
C26 0.037(3) 0.036(3) 0.064(4) 0.015(3) 0.008(2) -0.011(2)
C27 0.025(3) 0.039(3) 0.091(4) 0.006(3) -0.006(3) -0.009(2)

loop_
_atom_type_symbol
_atom_type_description
_atom_type_scat_dispersion_real
_atom_type_scat_dispersion_imag
_atom_type_scat_source
C C 0.0033 0.0016 'International Tables Vol C Tables 4.2.6.8 and 6.1.1.4'
H H 0.0000 0.0000 'International Tables Vol C Tables 4.2.6.8 and 6.1.1.4'
N N 0.0061 0.0033 'International Tables Vol C Tables 4.2.6.8 and 6.1.1.4'
O O 0.0106 0.0060 'International Tables Vol C Tables 4.2.6.8 and 6.1.1.4'

loop_
_geom_angle_atom_site_label_1
_geom_angle_atom_site_label_2
_geom_angle_atom_site_label_3
_geom_angle
_geom_angle_site_symmetry_1
_geom_angle_site_symmetry_3
_geom_angle_publ_flag
C3 N1 C4 116.3(3) . . ?
C3 N1 C2 58.9(2) . . ?
C4 N1 C2 116.7(3) . . ?
C3 C2 N1 57.3(2) . . ?
C3 C2 C12 120.3(3) . . ?
N1 C2 C12 115.5(3) . . ?
C25 C3 N1 143.3(4) . . ?
C25 C3 C2 152.8(4) . . ?
N1 C3 C2 63.8(2) . . ?
C5 C4 N1 108.9(3) . . ?
C5 C4 C11 113.3(3) . . ?
N1 C4 C11 108.0(3) . . ?
C10 C5 C6 118.6(3) . . ?
C10 C5 C4 121.1(3) . . ?
C6 C5 C4 120.3(3) . . ?
C7 C6 C5 119.9(4) . . ?
C8 C7 C6 120.5(4) . . ?
C9 C8 C7 119.1(4) . . ?
C8 C9 C10 120.8(4) . . ?
C9 C10 C5 121.0(4) . . ?
O12 C12 C13 109.7(3) . . ?
O12 C12 C19 108.2(3) . . ?
C13 C12 C19 109.2(3) . . ?
O12 C12 C2 106.9(3) . . ?
C13 C12 C2 107.7(3) . . ?
C19 C12 C2 115.0(3) . . ?
C14 C13 C18 118.0(3) . . ?
C14 C13 C12 122.5(4) . . ?
C18 C13 C12 119.4(4) . . ?
C13 C14 C15 121.4(4) . . ?
C16 C15 C14 119.7(4) . . ?
C15 C16 C17 119.2(4) . . ?
C18 C17 C16 119.8(4) . . ?
C17 C18 C13 121.8(4) . . ?
C24 C19 C20 117.8(3) . . ?
C24 C19 C12 125.6(3) . . ?
C20 C19 C12 116.6(3) . . ?
C21 C20 C19 121.9(4) . . ?
C22 C21 C20 119.8(4) . . ?
C23 C22 C21 119.2(4) . . ?
C22 C23 C24 120.9(4) . . ?
C19 C24 C23 120.3(4) . . ?
C3 C25 C26 122.8(3) . . ?
C3 C25 C27 121.3(3) . . ?
C26 C25 C27 115.9(3) . . ?

loop_
_geom_bond_atom_site_label_1
_geom_bond_atom_site_label_2
_geom_bond_distance
_geom_bond_site_symmetry_2
_geom_bond_publ_flag
N1 C3 1.421(4) . ?
N1 C4 1.507(4) . ?
N1 C2 1.516(4) . ?
C2 C3 1.445(5) . ?
C2 C12 1.530(4) . ?
C3 C25 1.313(4) . ?
C4 C5 1.503(4) . ?
C4 C11 1.532(4) . ?
C5 C10 1.377(4) . ?
C5 C6 1.399(4) . ?
C6 C7 1.390(5) . ?
C7 C8 1.382(5) . ?
C8 C9 1.374(5) . ?
C9 C10 1.377(4) . ?
C12 O12 1.443(4) . ?
C12 C13 1.522(4) . ?
C12 C19 1.525(4) . ?
C13 C14 1.373(4) . ?
C13 C18 1.379(5) . ?
C14 C15 1.390(4) . ?
C15 C16 1.384(5) . ?
C16 C17 1.387(5) . ?
C17 C18 1.376(4) . ?
C19 C24 1.386(5) . ?
C19 C20 1.388(4) . ?
C20 C21 1.380(4) . ?
C21 C22 1.380(5) . ?
C22 C23 1.374(4) . ?
C23 C24 1.396(4) . ?
C25 C26 1.506(4) . ?
C25 C27 1.509(4) . ?

loop_
_geom_hbond_atom_site_label_D
_geom_hbond_atom_site_label_H
_geom_hbond_atom_site_label_A
_geom_hbond_distance_DH
_geom_hbond_distance_HA
_geom_hbond_distance_DA
_geom_hbond_angle_DHA
_geom_hbond_site_symmetry_A
O12 H12O N1 0.9799(11) 1.89(3) 2.625(4) 129(3) .

loop_
_geom_torsion_atom_site_label_1
_geom_torsion_atom_site_label_2
_geom_torsion_atom_site_label_3
_geom_torsion_atom_site_label_4
_geom_torsion
_geom_torsion_site_symmetry_1
_geom_torsion_site_symmetry_2
_geom_torsion_site_symmetry_3
_geom_torsion_site_symmetry_4
_geom_torsion_publ_flag
C4 N1 C2 C3 106.0(3) . . . . ?
C3 N1 C2 C12 111.0(4) . . . . ?
C4 N1 C2 C12 -143.1(3) . . . . ?
C4 N1 C3 C25 76.8(6) . . . . ?
C2 N1 C3 C25 -176.5(7) . . . . ?
C4 N1 C3 C2 -106.7(3) . . . . ?
N1 C2 C3 C25 175.4(9) . . . . ?
C12 C2 C3 C25 72.9(9) . . . . ?
C12 C2 C3 N1 -102.6(4) . . . . ?
C3 N1 C4 C5 -88.6(3) . . . . ?
C2 N1 C4 C5 -155.2(3) . . . . ?
C3 N1 C4 C11 148.1(3) . . . . ?
C2 N1 C4 C11 81.5(4) . . . . ?
N1 C4 C5 C10 120.4(3) . . . . ?
C11 C4 C5 C10 -119.5(4) . . . . ?
N1 C4 C5 C6 -59.1(4) . . . . ?
C11 C4 C5 C6 61.0(4) . . . . ?
C10 C5 C6 C7 0.1(5) . . . . ?
C4 C5 C6 C7 179.6(3) . . . . ?
C5 C6 C7 C8 0.1(6) . . . . ?
C6 C7 C8 C9 0.3(6) . . . . ?
C7 C8 C9 C10 -0.9(6) . . . . ?
C8 C9 C10 C5 1.1(6) . . . . ?
C6 C5 C10 C9 -0.7(5) . . . . ?
C4 C5 C10 C9 179.9(4) . . . . ?
C3 C2 C12 O12 51.2(4) . . . . ?
N1 C2 C12 O12 -14.3(4) . . . . ?
C3 C2 C12 C13 -66.6(4) . . . . ?
N1 C2 C12 C13 -132.1(3) . . . . ?
C3 C2 C12 C19 171.4(3) . . . . ?
N1 C2 C12 C19 105.9(3) . . . . ?
O12 C12 C13 C14 -13.0(4) . . . . ?
C19 C12 C13 C14 -131.5(4) . . . . ?
C2 C12 C13 C14 103.0(4) . . . . ?
O12 C12 C13 C18 168.7(3) . . . . ?
C19 C12 C13 C18 50.3(4) . . . . ?
C2 C12 C13 C18 -75.3(4) . . . . ?
C18 C13 C14 C15 -1.0(5) . . . . ?
C12 C13 C14 C15 -179.3(3) . . . . ?
C13 C14 C15 C16 1.0(6) . . . . ?
C14 C15 C16 C17 -0.5(6) . . . . ?
C15 C16 C17 C18 0.0(6) . . . . ?
C16 C17 C18 C13 0.0(6) . . . . ?
C14 C13 C18 C17 0.5(5) . . . . ?
C12 C13 C18 C17 178.8(3) . . . . ?
O12 C12 C19 C24 125.0(4) . . . . ?
C13 C12 C19 C24 -115.7(4) . . . . ?
C2 C12 C19 C24 5.5(5) . . . . ?
O12 C12 C19 C20 -57.8(4) . . . . ?
C13 C12 C19 C20 61.5(4) . . . . ?
C2 C12 C19 C20 -177.3(3) . . . . ?
C24 C19 C20 C21 0.4(5) . . . . ?
C12 C19 C20 C21 -177.0(3) . . . . ?
C19 C20 C21 C22 -0.7(5) . . . . ?
C20 C21 C22 C23 0.0(5) . . . . ?
C21 C22 C23 C24 1.1(5) . . . . ?
C20 C19 C24 C23 0.6(5) . . . . ?
C12 C19 C24 C23 177.8(3) . . . . ?
C22 C23 C24 C19 -1.4(5) . . . . ?
N1 C3 C25 C26 -1.5(8) . . . . ?
C2 C3 C25 C26 -174.7(7) . . . . ?
N1 C3 C25 C27 177.8(4) . . . . ?
C2 C3 C25 C27 4.7(10) . . . . ?

loop_
_cod_related_entry_id
_cod_related_entry_database
_cod_related_entry_code
1 ChemSpider 9478155
